data_7202777
loop_
_publ_author_name
'Hu, Chunhua'
'Kalf, Irmgard'
'Englert, Ulli'

_publ_section_title
;
 Pyridine complexes of mercury(ii)halides: Implications of a soft metal
 center for crystal engineering.
;
_journal_issue 7
_journal_name_full CrystEngComm
_journal_page_first 603
_journal_paper_doi 10.1039/b701907f
_journal_volume 9
_journal_year 2007
_chemical_formula_sum 'C10 H6 Cl6 Hg N2'
_chemical_formula_weight 567.46
_chemical_name_common 'Compound 1'
_chemical_name_systematic
;
?
;
_space_group_IT_number 117
_symmetry_cell_setting tetragonal
_symmetry_space_group_name_Hall 'P -4 -2ab'
_symmetry_space_group_name_H-M 'P -4 b 2'
_atom_sites_solution_hydrogens geom
_atom_sites_solution_primary direct
_atom_sites_solution_secondary difmap
_cell_angle_alpha 90.00
_cell_angle_beta 90.00
_cell_angle_gamma 90.00
_cell_formula_units_Z 2
_cell_length_a 14.144(3)
_cell_length_b 14.144(3)
_cell_length_c 3.8148(7)
_cell_measurement_reflns_used 6317
_cell_measurement_temperature 293(2)
_cell_measurement_theta_max 28.37
_cell_measurement_theta_min 2.04
_cell_volume 763.2(3)
_computing_cell_refinement 'SMART (Bruker, 2001)'
_computing_data_collection 'SMART (Bruker, 2001)'
_computing_data_reduction 'SAINT+ (Bruker, 1999)'
_computing_molecular_graphics 'PLATON (Spek, 2003)'
_computing_publication_material 'SHELXTL (Sheldrick, 1998)'
_computing_structure_refinement 'SHELXTL (Sheldrick, 1998)'
_computing_structure_solution 'SHELXTL (Sheldrick, 1998)'
_diffrn_ambient_temperature 293(2)
_diffrn_measured_fraction_theta_full 0.998
_diffrn_measured_fraction_theta_max 0.998
_diffrn_measurement_device_type 'Bruker SMART APEX CCD diffractometer'
_diffrn_measurement_method 'omega scans'
_diffrn_radiation_monochromator graphite
_diffrn_radiation_source 'fine-focus sealed tube'
_diffrn_radiation_type MoK\a
_diffrn_radiation_wavelength 0.71073
_diffrn_reflns_av_R_equivalents 0.0722
_diffrn_reflns_av_sigmaI/netI 0.0564
_diffrn_reflns_limit_h_max 18
_diffrn_reflns_limit_h_min -18
_diffrn_reflns_limit_k_max 18
_diffrn_reflns_limit_k_min -18
_diffrn_reflns_limit_l_max 4
_diffrn_reflns_limit_l_min -5
_diffrn_reflns_number 6317
_diffrn_reflns_theta_full 28.37
_diffrn_reflns_theta_max 28.37
_diffrn_reflns_theta_min 2.04
_diffrn_standards_decay_% 0
_exptl_absorpt_coefficient_mu 11.119
_exptl_absorpt_correction_T_max 0.329
_exptl_absorpt_correction_T_min 0.180
_exptl_absorpt_correction_type multi-scan
_exptl_absorpt_process_details SADABS
_exptl_crystal_colour colourless
_exptl_crystal_density_diffrn 2.470
_exptl_crystal_density_method 'not measured'
_exptl_crystal_description prism
_exptl_crystal_F_000 524
_exptl_crystal_size_max 0.17
_exptl_crystal_size_mid 0.11
_exptl_crystal_size_min 0.10
_refine_diff_density_max 0.427
_refine_diff_density_min -0.918
_refine_diff_density_rms 0.141
_refine_ls_abs_structure_details 'Flack H D (1983), Acta Cryst. A39, 876-881'
_refine_ls_abs_structure_Flack 0.01(3)
_refine_ls_extinction_coef 0.035(2)
_refine_ls_extinction_expression Fc^*^=kFc[1+0.001xFc^2^\l^3^/sin(2\q)]^-1/4^
_refine_ls_extinction_method SHELXL
_refine_ls_goodness_of_fit_ref 1.018
_refine_ls_hydrogen_treatment constr
_refine_ls_matrix_type full
_refine_ls_number_parameters 47
_refine_ls_number_reflns 959
_refine_ls_number_restraints 0
_refine_ls_restrained_S_all 1.018
_refine_ls_R_factor_all 0.0397
_refine_ls_R_factor_gt 0.0300
_refine_ls_shift/su_max 0.000
_refine_ls_shift/su_mean 0.000
_refine_ls_structure_factor_coef Fsqd
_refine_ls_weighting_details 'calc w=1/[\s^2^(Fo^2^)+(0.0320P)^2^+0.0000P] where P=(Fo^2^+2Fc^2^)/3'
_refine_ls_weighting_scheme calc
_refine_ls_wR_factor_gt 0.0735
_refine_ls_wR_factor_ref 0.0798
_reflns_number_gt 786
_reflns_number_total 959
_reflns_threshold_expression >2sigma(I)
_cod_data_source_file b701907f.txt
_cod_data_source_block hc118
_cod_original_cell_volume 763.1(2)
_cod_original_sg_symbol_H-M P-4b2
_cod_database_code 7202777

loop_
_symmetry_equiv_pos_as_xyz
'x, y, z'
'-x, -y, z'
'y, -x, -z'
'-y, x, -z'
'x+1/2, -y+1/2, z'
'-x+1/2, y+1/2, z'
'y+1/2, x+1/2, -z'
'-y+1/2, -x+1/2, -z'

loop_
_atom_site_label
_atom_site_type_symbol
_atom_site_fract_x
_atom_site_fract_y
_atom_site_fract_z
_atom_site_U_iso_or_equiv
_atom_site_adp_type
_atom_site_occupancy
_atom_site_symmetry_multiplicity
_atom_site_calc_flag
_atom_site_refinement_flags
_atom_site_disorder_assembly
_atom_site_disorder_group
Hg Hg 0.5000 0.0000 0.5000 0.0367(2) Uani 1 4 d S . .
Cl1 Cl 0.40753(9) 0.09247(9) 1.0000 0.0427(5) Uani 1 2 d S . .
Cl2 Cl 0.63577(15) 0.38937(12) 0.7415(6) 0.0640(6) Uani 1 1 d . . .
N N 0.6195(3) 0.1195(3) 0.5000 0.0417(16) Uani 1 2 d S . .
C1 C 0.5989(4) 0.2079(4) 0.6034(17) 0.0389(15) Uani 1 1 d . . .
H1 H 0.5343 0.2230 0.6785 0.051 Uiso 1 1 calc R . .
C2 C 0.6656(5) 0.2769(5) 0.6060(17) 0.0413(15) Uani 1 1 d . . .
C3 C 0.7581(4) 0.2581(4) 0.5000 0.046(2) Uani 1 2 d S . .
H3 H 0.8071 0.3071 0.5000 0.060 Uiso 1 2 calc SR . .

loop_
_atom_site_aniso_label
_atom_site_aniso_U_11
_atom_site_aniso_U_22
_atom_site_aniso_U_33
_atom_site_aniso_U_23
_atom_site_aniso_U_13
_atom_site_aniso_U_12
Hg 0.0345(2) 0.0345(2) 0.0413(3) 0.000 0.000 -0.00769(15)
Cl1 0.0414(6) 0.0414(6) 0.0452(11) 0.0042(11) 0.0042(11) 0.0078(8)
Cl2 0.0728(12) 0.0383(9) 0.0810(13) -0.0079(11) 0.0058(12) -0.0063(9)
N 0.033(2) 0.033(2) 0.058(4) 0.003(4) -0.003(4) -0.006(2)
C1 0.033(3) 0.037(3) 0.047(4) 0.003(2) 0.003(2) 0.002(3)
C2 0.047(4) 0.035(3) 0.042(4) 0.000(2) 0.000(3) -0.002(3)
C3 0.047(3) 0.047(3) 0.044(5) 0.000(4) 0.000(4) -0.011(4)

loop_
_atom_type_symbol
_atom_type_description
_atom_type_scat_dispersion_real
_atom_type_scat_dispersion_imag
_atom_type_scat_source
C C 0.0033 0.0016 'International Tables Vol C Tables 4.2.6.8 and 6.1.1.4'
H H 0.0000 0.0000 'International Tables Vol C Tables 4.2.6.8 and 6.1.1.4'
N N 0.0061 0.0033 'International Tables Vol C Tables 4.2.6.8 and 6.1.1.4'
Cl Cl 0.1484 0.1585 'International Tables Vol C Tables 4.2.6.8 and 6.1.1.4'
Hg Hg -2.3894 9.2266 'International Tables Vol C Tables 4.2.6.8 and 6.1.1.4'

loop_
_geom_angle_atom_site_label_1
_geom_angle_atom_site_label_2
_geom_angle_atom_site_label_3
_geom_angle
_geom_angle_site_symmetry_1
_geom_angle_site_symmetry_3
_geom_angle_publ_flag
N Hg N 180.0(3) 2_655 . ?
N Hg Cl1 90.0 2_655 2_655 ?
N Hg Cl1 90.0 . 2_655 ?
N Hg Cl1 90.0 2_655 2_654 ?
N Hg Cl1 90.0 . 2_654 ?
Cl1 Hg Cl1 91.76(6) 2_655 2_654 ?
N Hg Cl1 90.0 2_655 . ?
N Hg Cl1 90.0 . . ?
Cl1 Hg Cl1 88.24(6) 2_655 . ?
Cl1 Hg Cl1 180.00(5) 2_654 . ?
N Hg Cl1 90.0 2_655 1_554 ?
N Hg Cl1 90.0 . 1_554 ?
Cl1 Hg Cl1 180.0 2_655 1_554 ?
Cl1 Hg Cl1 88.24(6) 2_654 1_554 ?
Cl1 Hg Cl1 91.76(6) . 1_554 ?
Hg Cl1 Hg 91.76(6) 1_556 . ?
C1 N C1 119.4(7) . 7_546 ?
C1 N Hg 120.3(4) . . ?
C1 N Hg 120.3(4) 7_546 . ?
N C1 C2 121.4(6) . . ?
N C1 H1 119.3 . . ?
C2 C1 H1 119.3 . . ?
C1 C2 C3 120.8(7) . . ?
C1 C2 Cl2 119.7(5) . . ?
C3 C2 Cl2 119.5(5) . . ?
C2 C3 C2 116.3(8) 7_546 . ?
C2 C3 H3 121.9 7_546 . ?
C2 C3 H3 121.9 . . ?

loop_
_geom_bond_atom_site_label_1
_geom_bond_atom_site_label_2
_geom_bond_distance
_geom_bond_site_symmetry_2
_geom_bond_publ_flag
Hg N 2.390(6) 2_655 ?
Hg N 2.390(6) . ?
Hg Cl1 2.6570(13) 2_655 ?
Hg Cl1 2.6570(13) 2_654 ?
Hg Cl1 2.6570(13) . ?
Hg Cl1 2.6570(13) 1_554 ?
Cl1 Hg 2.6570(13) 1_556 ?
Cl2 C2 1.724(7) . ?
N C1 1.344(6) . ?
N C1 1.344(6) 7_546 ?
C1 C2 1.357(9) . ?
C1 H1 0.9800 . ?
C2 C3 1.395(7) . ?
C3 C2 1.395(7) 7_546 ?
C3 H3 0.9800 . ?
